data_7004021
loop_
_publ_author_name
'Chou, Chang-Chuan'
'Liu, Hsueh-Ju'
'Su, Chan-Cheng'

_publ_section_title
;
 The first stereochemically nonrigid monomeric two-coordinate copper(i)
 complexes with homoleptic and heteroleptic &#x201C;N2&#x201D; donor
 set
;
_journal_issue 25
_journal_name_full 'Dalton Transactions'
_journal_page_first 3358
_journal_page_last 3362
_journal_paper_doi 10.1039/B802095G
_journal_year 2008
_chemical_formula_moiety 'C46 H80 Cl Cu N8 O4'
_chemical_formula_sum 'C46 H80 Cl Cu N8 O4'
_chemical_formula_weight 908.17
_chemical_name_systematic
;
?
;
_space_group_IT_number 14
_symmetry_cell_setting monoclinic
_symmetry_space_group_name_Hall '-P 2yn'
_symmetry_space_group_name_H-M 'P 1 21/n 1'
_atom_sites_solution_hydrogens geom
_atom_sites_solution_primary direct
_atom_sites_solution_secondary difmap
_audit_creation_method SHELXL-97
_cell_angle_alpha 90.00
_cell_angle_beta 98.9599(7)
_cell_angle_gamma 90.00
_cell_formula_units_Z 4
_cell_length_a 10.9724(2)
_cell_length_b 19.7869(4)
_cell_length_c 24.6956(7)
_cell_measurement_reflns_used 51184
_cell_measurement_temperature 200(2)
_cell_measurement_theta_max 25.028
_cell_measurement_theta_min 2.037
_cell_volume 5296.2(2)
_computing_cell_refinement 'HKL Scalepack (Otwinowski & Minor 1997)'
_computing_data_collection 'Collect (Nonius BV, 1997-2000)'
_computing_data_reduction 'HKL Denzo and Scalepack (Otwinowski & Minor 1997)'
_computing_molecular_graphics 'Ortep-3 for Windows (Farrugia, 1997)'
_computing_publication_material 'WinGX publication routines (Farrugia, 1999)'
_computing_structure_refinement 'SHELXL-97 (Sheldrick, 1997)'
_computing_structure_solution 'SHELXS-86 (Sheldrick, 1986)'
_diffrn_ambient_temperature 200(2)
_diffrn_detector_area_resol_mean 9
_diffrn_measured_fraction_theta_full 0.995
_diffrn_measured_fraction_theta_max 0.995
_diffrn_measurement_device_type KappaCCD
_diffrn_measurement_method 'CCD rotation images, thick slices'
_diffrn_radiation_monochromator graphite
_diffrn_radiation_source 'fine-focus sealed tube'
_diffrn_radiation_type MoK\a
_diffrn_radiation_wavelength 0.71073
_diffrn_reflns_av_R_equivalents 0.0694
_diffrn_reflns_av_sigmaI/netI 0.0764
_diffrn_reflns_limit_h_max 13
_diffrn_reflns_limit_h_min -10
_diffrn_reflns_limit_k_max 23
_diffrn_reflns_limit_k_min -23
_diffrn_reflns_limit_l_max 29
_diffrn_reflns_limit_l_min -27
_diffrn_reflns_number 30628
_diffrn_reflns_theta_full 25.05
_diffrn_reflns_theta_max 25.05
_diffrn_reflns_theta_min 2.06
_exptl_absorpt_coefficient_mu 0.508
_exptl_absorpt_correction_T_max 0.9106
_exptl_absorpt_correction_T_min 0.8478
_exptl_absorpt_correction_type multi-scan
_exptl_absorpt_process_details 'SADABS, R. Blessing, 1995'
_exptl_crystal_colour colorless
_exptl_crystal_density_diffrn 1.139
_exptl_crystal_density_method 'not measured'
_exptl_crystal_description prism
_exptl_crystal_F_000 1960
_exptl_crystal_size_max 0.36
_exptl_crystal_size_mid 0.22
_exptl_crystal_size_min 0.2
_refine_diff_density_max 1.142
_refine_diff_density_min -0.874
_refine_diff_density_rms 0.227
_refine_ls_extinction_coef 0.0099(10)
_refine_ls_extinction_expression Fc^*^=kFc[1+0.001xFc^2^\l^3^/sin(2\q)]^-1/4^
_refine_ls_extinction_method SHELXL
_refine_ls_goodness_of_fit_ref 1.040
_refine_ls_hydrogen_treatment constr
_refine_ls_matrix_type full
_refine_ls_number_parameters 539
_refine_ls_number_reflns 9320
_refine_ls_number_restraints 0
_refine_ls_restrained_S_all 1.040
_refine_ls_R_factor_all 0.1513
_refine_ls_R_factor_gt 0.0881
_refine_ls_shift/su_max 0.022
_refine_ls_shift/su_mean 0.010
_refine_ls_structure_factor_coef Fsqd
_refine_ls_weighting_details 'calc w=1/[\s^2^(Fo^2^)+(0.1573P)^2^+4.7458P] where P=(Fo^2^+2Fc^2^)/3'
_refine_ls_weighting_scheme calc
_refine_ls_wR_factor_gt 0.2292
_refine_ls_wR_factor_ref 0.2833
_reflns_number_gt 5419
_reflns_number_total 9320
_reflns_threshold_expression >2sigma(I)
_cod_data_source_file B802095G.txt
_cod_data_source_block 4256
_cod_original_cell_volume 5296.1(2)
_cod_original_sg_symbol_H-M 'P 21/n'
_cod_database_code 7004021

loop_
_symmetry_equiv_pos_as_xyz
'x, y, z'
'-x+1/2, y+1/2, -z+1/2'
'-x, -y, -z'
'x-1/2, -y-1/2, z-1/2'

loop_
_atom_site_label
_atom_site_type_symbol
_atom_site_fract_x
_atom_site_fract_y
_atom_site_fract_z
_atom_site_U_iso_or_equiv
_atom_site_adp_type
_atom_site_occupancy
_atom_site_symmetry_multiplicity
_atom_site_calc_flag
_atom_site_refinement_flags
_atom_site_disorder_assembly
_atom_site_disorder_group
Cu1 Cu 0.47705(6) 0.20967(3) 0.24602(3) 0.0428(3) Uani 1 1 d . . .
Cl1 Cl 0.50727(17) -0.01850(9) 0.25164(9) 0.0788(6) Uani 1 1 d . . .
O1 O 0.5786(6) 0.0374(3) 0.2710(3) 0.1104(19) Uani 1 1 d . A .
O2 O 0.4483(11) -0.0320(5) 0.3012(5) 0.131(4) Uiso 0.65 1 d P A 7
O2A O 0.3920(18) -0.0313(9) 0.2635(9) 0.116(6) Uiso 0.35 1 d P A 8
O3 O 0.5697(14) -0.0763(5) 0.2566(5) 0.255(6) Uani 1 1 d . A .
O4 O 0.5132(11) -0.0253(6) 0.1924(5) 0.104(3) Uiso 0.50 1 d P A 9
O4' O 0.4117(11) 0.0186(6) 0.2192(5) 0.102(3) Uiso 0.50 1 d P A 10
N1' N 0.5753(4) 0.20235(19) 0.31465(17) 0.0389(10) Uani 1 1 d . . .
N2' N 0.5489(4) 0.15481(19) 0.35178(17) 0.0385(10) Uani 1 1 d . . .
N3' N 0.3367(4) 0.16403(19) 0.36051(17) 0.0415(10) Uani 1 1 d . . .
N4' N 0.3675(4) 0.2293(2) 0.37503(18) 0.0458(11) Uani 1 1 d . . .
N5' N 0.3774(4) 0.20260(19) 0.17756(16) 0.0381(10) Uani 1 1 d . . .
N6' N 0.4044(4) 0.15549(19) 0.13997(16) 0.0382(10) Uani 1 1 d . . .
N7' N 0.6167(4) 0.16755(18) 0.13047(17) 0.0399(10) Uani 1 1 d . . .
N8' N 0.5824(4) 0.2325(2) 0.11587(18) 0.0454(11) Uani 1 1 d . . .
C1 C 0.6793(5) 0.2333(2) 0.3378(2) 0.0402(12) Uani 1 1 d . B .
C2 C 0.7388(5) 0.2884(3) 0.3083(2) 0.0480(13) Uani 1 1 d . . .
C3 C 0.6459(14) 0.3359(9) 0.2753(10) 0.062(5) Uiso 0.45(3) 1 d P B 5
H3A H 0.6891 0.3694 0.2576 0.093 Uiso 0.45(3) 1 calc PR B 5
H3B H 0.5973 0.3576 0.2994 0.093 Uiso 0.45(3) 1 calc PR B 5
H3C H 0.5928 0.3104 0.2481 0.093 Uiso 0.45(3) 1 calc PR B 5
C4 C 0.816(2) 0.2580(8) 0.2686(9) 0.068(5) Uiso 0.45(3) 1 d P B 5
H4A H 0.8528 0.2935 0.2504 0.103 Uiso 0.45(3) 1 calc PR B 5
H4B H 0.7636 0.2312 0.2419 0.103 Uiso 0.45(3) 1 calc PR B 5
H4C H 0.8789 0.2299 0.2883 0.103 Uiso 0.45(3) 1 calc PR B 5
C5 C 0.820(2) 0.3316(11) 0.3523(8) 0.078(6) Uiso 0.45(3) 1 d P B 5
H5A H 0.8589 0.3670 0.3347 0.117 Uiso 0.45(3) 1 calc PR B 5
H5B H 0.8815 0.3035 0.3730 0.117 Uiso 0.45(3) 1 calc PR B 5
H5C H 0.7688 0.3511 0.3765 0.117 Uiso 0.45(3) 1 calc PR B 5
C3A C 0.6501(12) 0.3494(7) 0.2996(9) 0.067(4) Uiso 0.55(3) 1 d P B 6
H3A1 H 0.6870 0.3847 0.2810 0.101 Uiso 0.55(3) 1 calc PR B 6
H3A2 H 0.6344 0.3656 0.3345 0.101 Uiso 0.55(3) 1 calc PR B 6
H3A3 H 0.5739 0.3357 0.2778 0.101 Uiso 0.55(3) 1 calc PR B 6
C4A C 0.766(2) 0.2628(7) 0.2524(8) 0.079(5) Uiso 0.55(3) 1 d P B 6
H4A1 H 0.8044 0.2983 0.2344 0.118 Uiso 0.55(3) 1 calc PR B 6
H4A2 H 0.6909 0.2494 0.2300 0.118 Uiso 0.55(3) 1 calc PR B 6
H4A3 H 0.8214 0.2248 0.2581 0.118 Uiso 0.55(3) 1 calc PR B 6
C5A C 0.8615(15) 0.3099(8) 0.3429(6) 0.065(4) Uiso 0.55(3) 1 d P B 6
H5A1 H 0.8989 0.3448 0.3240 0.098 Uiso 0.55(3) 1 calc PR B 6
H5A2 H 0.9160 0.2717 0.3485 0.098 Uiso 0.55(3) 1 calc PR B 6
H5A3 H 0.8463 0.3267 0.3777 0.098 Uiso 0.55(3) 1 calc PR B 6
C6 C 0.7175(5) 0.2053(2) 0.3893(2) 0.0450(13) Uani 1 1 d . . .
H6 H 0.7874 0.2142 0.4169 0.054 Uiso 1 1 d R B .
C7 C 0.6336(5) 0.1568(2) 0.3979(2) 0.0425(12) Uani 1 1 d . B .
C8 C 0.6347(6) 0.1111(3) 0.4474(2) 0.0539(15) Uani 1 1 d . . .
C9 C 0.6457(8) 0.0375(3) 0.4316(3) 0.087(2) Uani 1 1 d . B .
H9A H 0.6477 0.0091 0.4633 0.104 Uiso 1 1 d R . .
H9B H 0.7201 0.0313 0.4163 0.104 Uiso 1 1 d R . .
H9C H 0.5759 0.0257 0.4048 0.104 Uiso 1 1 d R . .
C10 C 0.7480(6) 0.1289(4) 0.4893(3) 0.076(2) Uani 1 1 d . B .
H10A H 0.7505 0.1005 0.5209 0.092 Uiso 1 1 d R . .
H10B H 0.7428 0.1754 0.5000 0.092 Uiso 1 1 d R . .
H10C H 0.8216 0.1223 0.4734 0.092 Uiso 1 1 d R . .
C11 C 0.5219(6) 0.1228(3) 0.4753(3) 0.0698(18) Uani 1 1 d . B .
H11A H 0.5255 0.0938 0.5067 0.084 Uiso 1 1 d R . .
H11B H 0.4494 0.1124 0.4495 0.084 Uiso 1 1 d R . .
H11C H 0.5188 0.1691 0.4867 0.084 Uiso 1 1 d R . .
C12 C 0.4309(5) 0.1223(2) 0.3410(2) 0.0441(13) Uani 1 1 d . . .
H12A H 0.4091 0.1151 0.3023 0.053 Uiso 1 1 d R . .
H12B H 0.4356 0.0796 0.3597 0.053 Uiso 1 1 d R . .
C13 C 0.2177(5) 0.1493(2) 0.3675(2) 0.0441(13) Uani 1 1 d . . .
C14 C 0.1537(5) 0.0820(3) 0.3535(2) 0.0528(14) Uani 1 1 d . . .
C15 C 0.2155(6) 0.0254(3) 0.3919(3) 0.075(2) Uani 1 1 d . . .
H15A H 0.1739 -0.0167 0.3825 0.090 Uiso 1 1 d R . .
H15B H 0.2108 0.0362 0.4294 0.090 Uiso 1 1 d R . .
H15C H 0.3004 0.0213 0.3872 0.090 Uiso 1 1 d R . .
C16 C 0.0183(6) 0.0885(3) 0.3634(3) 0.079(2) Uani 1 1 d . . .
H16A H -0.0238 0.0463 0.3549 0.095 Uiso 1 1 d R . .
H16B H -0.0219 0.1234 0.3402 0.095 Uiso 1 1 d R . .
H16C H 0.0164 0.0998 0.4010 0.095 Uiso 1 1 d R . .
C17 C 0.1525(6) 0.0612(3) 0.2943(3) 0.0658(17) Uani 1 1 d . . .
H17A H 0.1112 0.0185 0.2882 0.079 Uiso 1 1 d R . .
H17B H 0.2360 0.0568 0.2875 0.079 Uiso 1 1 d R . .
H17C H 0.1102 0.0944 0.2699 0.079 Uiso 1 1 d R . .
C18 C 0.1745(5) 0.2075(3) 0.3869(2) 0.0476(13) Uani 1 1 d . . .
H18 H 0.0909 0.2088 0.3940 0.057 Uiso 1 1 d R . .
C19 C 0.2681(5) 0.2552(2) 0.3915(2) 0.0441(13) Uani 1 1 d . C .
C20 C 0.2713(5) 0.3283(3) 0.4106(2) 0.0526(15) Uani 1 1 d . . .
C21 C 0.1625(8) 0.3426(4) 0.4400(5) 0.134(4) Uani 1 1 d . C .
H21A H 0.1640 0.3888 0.4520 0.161 Uiso 1 1 d R . .
H21B H 0.1703 0.3132 0.4713 0.161 Uiso 1 1 d R . .
H21C H 0.0860 0.3336 0.4165 0.161 Uiso 1 1 d R . .
C22 C 0.3844(9) 0.3384(4) 0.4516(4) 0.125(4) Uani 1 1 d . C .
H22A H 0.3857 0.3847 0.4633 0.150 Uiso 1 1 d R . .
H22B H 0.4562 0.3293 0.4350 0.150 Uiso 1 1 d R . .
H22C H 0.3841 0.3094 0.4827 0.150 Uiso 1 1 d R . .
C23 C 0.327(2) 0.3748(10) 0.3729(8) 0.083(6) Uiso 0.40 1 d P C 3
H23A H 0.2713 0.3795 0.3391 0.124 Uiso 0.40 1 calc PR C 3
H23B H 0.4037 0.3562 0.3657 0.124 Uiso 0.40 1 calc PR C 3
H23C H 0.3416 0.4183 0.3899 0.124 Uiso 0.40 1 calc PR C 3
C23A C 0.2485(12) 0.3729(5) 0.3605(5) 0.064(3) Uiso 0.60 1 d P C 4
H23D H 0.1725 0.3600 0.3382 0.097 Uiso 0.60 1 calc PR C 4
H23E H 0.3152 0.3680 0.3399 0.097 Uiso 0.60 1 calc PR C 4
H23F H 0.2433 0.4192 0.3717 0.097 Uiso 0.60 1 calc PR C 4
C24 C 0.2738(5) 0.2337(3) 0.1547(2) 0.0411(12) Uani 1 1 d . . .
C25 C 0.2142(5) 0.2880(3) 0.1844(2) 0.0497(14) Uani 1 1 d . . .
C26 C 0.3067(6) 0.3424(3) 0.2065(4) 0.083(2) Uani 1 1 d . . .
H26A H 0.2653 0.3761 0.2250 0.100 Uiso 1 1 d R . .
H26B H 0.3394 0.3630 0.1766 0.100 Uiso 1 1 d R . .
H26C H 0.3729 0.3231 0.2318 0.100 Uiso 1 1 d R . .
C27 C 0.1590(8) 0.2582(4) 0.2323(3) 0.099(3) Uani 1 1 d . . .
H27A H 0.1223 0.2933 0.2512 0.119 Uiso 1 1 d R . .
H27B H 0.2230 0.2365 0.2571 0.119 Uiso 1 1 d R . .
H27C H 0.0972 0.2256 0.2184 0.119 Uiso 1 1 d R . .
C28 C 0.1106(8) 0.3207(5) 0.1446(3) 0.115(4) Uani 1 1 d . . .
H28A H 0.0734 0.3559 0.1632 0.138 Uiso 1 1 d R . .
H28B H 0.0497 0.2872 0.1318 0.138 Uiso 1 1 d R . .
H28C H 0.1430 0.3396 0.1139 0.138 Uiso 1 1 d R . .
C29 C 0.2350(5) 0.2066(2) 0.1030(2) 0.0432(12) Uani 1 1 d . . .
H29 H 0.1604 0.2233 0.0817 0.052 Uiso 1 1 d R . .
C30 C 0.3188(5) 0.1581(2) 0.0936(2) 0.0413(12) Uani 1 1 d . . .
C31 C 0.3167(5) 0.1127(3) 0.0442(2) 0.0493(14) Uani 1 1 d . . .
C32 C 0.3055(7) 0.0383(3) 0.0610(3) 0.074(2) Uani 1 1 d . . .
H32A H 0.3039 0.0099 0.0294 0.089 Uiso 1 1 d R . .
H32B H 0.2307 0.0322 0.0760 0.089 Uiso 1 1 d R . .
H32C H 0.3748 0.0264 0.0880 0.089 Uiso 1 1 d R . .
C33 C 0.2029(6) 0.1302(3) 0.0022(3) 0.0711(18) Uani 1 1 d . . .
H33A H 0.2017 0.1019 -0.0294 0.085 Uiso 1 1 d R . .
H33B H 0.2059 0.1768 -0.0084 0.085 Uiso 1 1 d R . .
H33C H 0.1298 0.1224 0.0182 0.085 Uiso 1 1 d R . .
C34 C 0.4298(6) 0.1236(3) 0.0167(3) 0.0680(18) Uani 1 1 d . . .
H34A H 0.4254 0.0947 -0.0148 0.082 Uiso 1 1 d R . .
H34B H 0.5023 0.1127 0.0424 0.082 Uiso 1 1 d R . .
H34C H 0.4337 0.1699 0.0055 0.082 Uiso 1 1 d R . .
C35 C 0.5243(5) 0.1246(2) 0.1502(2) 0.0431(12) Uani 1 1 d . . .
H35A H 0.5211 0.0819 0.1316 0.052 Uiso 1 1 d R . .
H35B H 0.5475 0.1175 0.1889 0.052 Uiso 1 1 d R . .
C36 C 0.7361(5) 0.1543(2) 0.1236(2) 0.0432(12) Uani 1 1 d . . .
C37 C 0.8028(5) 0.0880(3) 0.1373(2) 0.0506(14) Uani 1 1 d . . .
C38 C 0.7379(7) 0.0290(3) 0.1053(3) 0.091(3) Uani 1 1 d . . .
H38A H 0.7836 -0.0118 0.1147 0.110 Uiso 1 1 d R . .
H38B H 0.7305 0.0365 0.0665 0.110 Uiso 1 1 d R . .
H38C H 0.6572 0.0249 0.1153 0.110 Uiso 1 1 d R . .
C39 C 0.8173(6) 0.0728(3) 0.1989(3) 0.0734(19) Uani 1 1 d . . .
H39A H 0.8607 0.0308 0.2059 0.088 Uiso 1 1 d R . .
H39B H 0.7371 0.0691 0.2095 0.088 Uiso 1 1 d R . .
H39C H 0.8628 0.1083 0.2195 0.088 Uiso 1 1 d R . .
C40 C 0.9340(7) 0.0950(4) 0.1226(4) 0.097(3) Uani 1 1 d . . .
H40A H 0.9793 0.0538 0.1307 0.117 Uiso 1 1 d R . .
H40B H 0.9748 0.1311 0.1443 0.117 Uiso 1 1 d R . .
H40C H 0.9298 0.1055 0.0844 0.117 Uiso 1 1 d R . .
C41 C 0.7774(5) 0.2138(3) 0.1041(2) 0.0494(14) Uani 1 1 d . . .
H41 H 0.8602 0.2164 0.0962 0.059 Uiso 1 1 d R . .
C42 C 0.6804(5) 0.2596(3) 0.0998(2) 0.0461(13) Uani 1 1 d . D .
C43 C 0.6756(6) 0.3329(3) 0.0808(3) 0.0597(16) Uani 1 1 d . . .
C44 C 0.742(4) 0.3770(12) 0.1328(10) 0.099(10) Uiso 0.38(3) 1 d P D 1
H44A H 0.8167 0.3552 0.1489 0.149 Uiso 0.38(3) 1 calc PR D 1
H44B H 0.6871 0.3804 0.1596 0.149 Uiso 0.38(3) 1 calc PR D 1
H44C H 0.7597 0.4215 0.1206 0.149 Uiso 0.38(3) 1 calc PR D 1
C44A C 0.6607(18) 0.3797(6) 0.1246(5) 0.079(5) Uiso 0.62(3) 1 d P D 2
H44D H 0.7304 0.3762 0.1532 0.118 Uiso 0.62(3) 1 calc PR D 2
H44E H 0.5867 0.3688 0.1390 0.118 Uiso 0.62(3) 1 calc PR D 2
H44F H 0.6550 0.4250 0.1105 0.118 Uiso 0.62(3) 1 calc PR D 2
C45 C 0.5616(10) 0.3418(5) 0.0386(5) 0.160(5) Uani 1 1 d . D .
H45A H 0.5588 0.3881 0.0267 0.192 Uiso 1 1 d R . .
H45B H 0.4898 0.3320 0.0550 0.192 Uiso 1 1 d R . .
H45C H 0.5636 0.3126 0.0077 0.192 Uiso 1 1 d R . .
C46 C 0.7829(9) 0.3476(4) 0.0490(4) 0.114(3) Uani 1 1 d . D .
H46A H 0.7785 0.3941 0.0378 0.137 Uiso 1 1 d R . .
H46B H 0.7732 0.3190 0.0172 0.137 Uiso 1 1 d R . .
H46C H 0.8614 0.3389 0.0710 0.137 Uiso 1 1 d R . .

loop_
_atom_site_aniso_label
_atom_site_aniso_U_11
_atom_site_aniso_U_22
_atom_site_aniso_U_33
_atom_site_aniso_U_23
_atom_site_aniso_U_13
_atom_site_aniso_U_12
Cu1 0.0432(4) 0.0485(4) 0.0361(4) -0.0012(3) 0.0041(3) -0.0016(3)
Cl1 0.0848(13) 0.0523(10) 0.1089(16) -0.0016(9) 0.0447(11) -0.0050(8)
O1 0.127(5) 0.105(4) 0.111(5) -0.018(3) 0.055(4) -0.029(4)
O3 0.376(15) 0.102(6) 0.307(14) -0.025(7) 0.115(12) 0.106(8)
N1' 0.044(3) 0.036(2) 0.038(2) 0.0014(18) 0.010(2) 0.0024(18)
N2' 0.042(3) 0.035(2) 0.040(2) -0.0030(18) 0.010(2) -0.0014(18)
N3' 0.048(3) 0.030(2) 0.048(3) -0.0019(18) 0.009(2) 0.0020(18)
N4' 0.053(3) 0.034(2) 0.051(3) -0.0057(19) 0.012(2) 0.0016(19)
N5' 0.044(3) 0.037(2) 0.034(2) -0.0011(17) 0.0085(19) -0.0059(18)
N6' 0.045(3) 0.035(2) 0.035(2) -0.0008(18) 0.010(2) -0.0034(18)
N7' 0.046(3) 0.030(2) 0.043(3) 0.0030(17) 0.007(2) -0.0018(18)
N8' 0.048(3) 0.040(2) 0.049(3) 0.007(2) 0.010(2) 0.003(2)
C1 0.040(3) 0.043(3) 0.038(3) -0.004(2) 0.007(2) 0.001(2)
C2 0.052(3) 0.049(3) 0.042(3) -0.001(2) 0.005(3) -0.005(2)
C6 0.042(3) 0.051(3) 0.040(3) 0.001(2) -0.001(2) 0.006(2)
C7 0.050(3) 0.042(3) 0.036(3) 0.001(2) 0.006(3) 0.011(2)
C8 0.066(4) 0.050(3) 0.046(3) 0.011(3) 0.010(3) 0.012(3)
C9 0.129(7) 0.053(4) 0.080(5) 0.019(3) 0.020(5) 0.028(4)
C10 0.074(5) 0.095(5) 0.056(4) 0.028(4) -0.004(4) 0.006(4)
C11 0.081(5) 0.080(4) 0.052(4) 0.018(3) 0.020(3) 0.006(4)
C12 0.053(3) 0.029(3) 0.051(3) -0.006(2) 0.010(3) 0.004(2)
C13 0.053(4) 0.036(3) 0.045(3) -0.001(2) 0.010(3) -0.001(2)
C14 0.055(4) 0.046(3) 0.060(4) -0.002(3) 0.016(3) -0.002(3)
C15 0.082(5) 0.050(4) 0.092(5) 0.009(3) 0.009(4) -0.012(3)
C16 0.060(4) 0.063(4) 0.119(7) -0.016(4) 0.030(4) -0.014(3)
C17 0.070(4) 0.060(4) 0.066(4) -0.016(3) 0.006(3) -0.010(3)
C18 0.042(3) 0.053(3) 0.049(3) -0.003(3) 0.010(3) 0.006(3)
C19 0.050(3) 0.038(3) 0.044(3) -0.004(2) 0.007(3) 0.006(2)
C20 0.063(4) 0.038(3) 0.058(4) -0.012(3) 0.013(3) 0.005(3)
C21 0.108(7) 0.075(6) 0.239(13) -0.069(7) 0.086(8) -0.015(5)
C22 0.134(8) 0.071(5) 0.155(9) -0.056(6) -0.025(7) 0.006(5)
C24 0.037(3) 0.048(3) 0.037(3) 0.001(2) 0.005(2) -0.002(2)
C25 0.047(3) 0.051(3) 0.049(3) -0.010(3) 0.002(3) 0.001(3)
C26 0.073(5) 0.054(4) 0.124(7) -0.023(4) 0.021(4) 0.004(3)
C27 0.130(7) 0.086(5) 0.100(6) -0.018(5) 0.072(6) -0.002(5)
C28 0.117(7) 0.132(7) 0.083(6) -0.038(5) -0.028(5) 0.082(6)
C29 0.046(3) 0.043(3) 0.039(3) 0.002(2) 0.002(2) 0.000(2)
C30 0.051(3) 0.038(3) 0.035(3) 0.000(2) 0.007(2) -0.013(2)
C31 0.061(4) 0.044(3) 0.042(3) -0.006(2) 0.004(3) -0.005(3)
C32 0.113(6) 0.046(4) 0.061(4) -0.011(3) 0.005(4) -0.017(3)
C33 0.084(5) 0.078(4) 0.049(4) -0.018(3) 0.002(3) -0.002(4)
C34 0.083(5) 0.076(4) 0.048(4) -0.012(3) 0.021(3) 0.000(3)
C35 0.047(3) 0.033(3) 0.051(3) 0.004(2) 0.014(3) 0.003(2)
C36 0.041(3) 0.042(3) 0.047(3) -0.003(2) 0.008(2) 0.004(2)
C37 0.048(3) 0.046(3) 0.061(4) 0.004(3) 0.018(3) 0.008(2)
C38 0.100(6) 0.057(4) 0.110(6) -0.029(4) -0.004(5) 0.021(4)
C39 0.069(4) 0.072(4) 0.079(5) 0.017(4) 0.011(4) 0.019(3)
C40 0.078(5) 0.081(5) 0.144(8) 0.031(5) 0.052(5) 0.032(4)
C41 0.040(3) 0.055(3) 0.055(4) 0.005(3) 0.014(3) -0.004(3)
C42 0.048(3) 0.044(3) 0.047(3) 0.005(2) 0.010(3) -0.006(3)
C43 0.066(4) 0.048(3) 0.066(4) 0.019(3) 0.015(3) -0.007(3)
C45 0.148(9) 0.087(7) 0.227(14) 0.091(8) -0.027(9) -0.008(6)
C46 0.127(7) 0.075(5) 0.152(9) 0.039(5) 0.059(7) -0.011(5)

loop_
_atom_type_symbol
_atom_type_description
_atom_type_scat_dispersion_real
_atom_type_scat_dispersion_imag
_atom_type_scat_source
C C 0.0033 0.0016 'International Tables Vol C Tables 4.2.6.8 and 6.1.1.4'
H H 0.0000 0.0000 'International Tables Vol C Tables 4.2.6.8 and 6.1.1.4'
Cu Cu 0.3201 1.2651 'International Tables Vol C Tables 4.2.6.8 and 6.1.1.4'
Cl Cl 0.1484 0.1585 'International Tables Vol C Tables 4.2.6.8 and 6.1.1.4'
N N 0.0061 0.0033 'International Tables Vol C Tables 4.2.6.8 and 6.1.1.4'
O O 0.0106 0.0060 'International Tables Vol C Tables 4.2.6.8 and 6.1.1.4'

loop_
_geom_angle_atom_site_label_1
_geom_angle_atom_site_label_2
_geom_angle_atom_site_label_3
_geom_angle
_geom_angle_site_symmetry_1
_geom_angle_site_symmetry_3
_geom_angle_publ_flag
N1' Cu1 N5' 171.24(17) . . ?
O3 Cl1 O2A 107.6(9) . . ?
O3 Cl1 O1 113.3(7) . . ?
O2A Cl1 O1 124.2(9) . . ?
O3 Cl1 O4' 145.3(7) . . ?
O2A Cl1 O4' 65.8(9) . . ?
O1 Cl1 O4' 96.3(6) . . ?
O3 Cl1 O4 85.0(6) . . ?
O2A Cl1 O4 112.3(11) . . ?
O1 Cl1 O4 107.6(5) . . ?
O3 Cl1 O2 93.0(7) . . ?
O1 Cl1 O2 98.8(5) . . ?
O4' Cl1 O2 100.3(7) . . ?
O4 Cl1 O2 152.1(7) . . ?
C1 N1' N2' 106.4(4) . . ?
C1 N1' Cu1 133.1(3) . . ?
N2' N1' Cu1 120.4(3) . . ?
C7 N2' N1' 110.7(4) . . ?
C7 N2' C12 130.6(4) . . ?
N1' N2' C12 117.4(4) . . ?
N4' N3' C13 111.6(4) . . ?
N4' N3' C12 117.5(4) . . ?
C13 N3' C12 130.9(4) . . ?
C19 N4' N3' 105.2(4) . . ?
C24 N5' N6' 106.5(4) . . ?
C24 N5' Cu1 133.3(3) . . ?
N6' N5' Cu1 120.1(3) . . ?
C30 N6' N5' 110.3(4) . . ?
C30 N6' C35 130.9(4) . . ?
N5' N6' C35 117.1(4) . . ?
C36 N7' N8' 112.0(4) . . ?
C36 N7' C35 130.9(4) . . ?
N8' N7' C35 117.1(4) . . ?
C42 N8' N7' 105.0(4) . . ?
N1' C1 C6 108.8(5) . . ?
N1' C1 C2 121.8(5) . . ?
C6 C1 C2 129.4(5) . . ?
C4 C2 C1 110.5(7) . . ?
C4 C2 C3 106.9(10) . . ?
C1 C2 C3 113.4(7) . . ?
C4 C2 C5A 86.7(9) . . ?
C1 C2 C5A 109.8(6) . . ?
C3 C2 C5A 125.5(9) . . ?
C1 C2 C4A 110.7(7) . . ?
C3 C2 C4A 86.1(9) . . ?
C5A C2 C4A 108.0(9) . . ?
C4 C2 C3A 128.5(10) . . ?
C1 C2 C3A 108.7(7) . . ?
C5A C2 C3A 109.8(8) . . ?
C4A C2 C3A 109.8(9) . . ?
C4 C2 C5 111.0(11) . . ?
C1 C2 C5 107.7(8) . . ?
C3 C2 C5 107.3(10) . . ?
C4A C2 C5 129.6(10) . . ?
C3A C2 C5 86.9(9) . . ?
C2 C3 H3A 109.5 . . ?
C2 C3 H3B 109.5 . . ?
H3A C3 H3B 109.5 . . ?
C2 C3 H3C 109.5 . . ?
H3A C3 H3C 109.5 . . ?
H3B C3 H3C 109.5 . . ?
C2 C4 H4A 109.5 . . ?
C2 C4 H4B 109.4 . . ?
H4A C4 H4B 109.5 . . ?
C2 C4 H4C 109.5 . . ?
H4A C4 H4C 109.5 . . ?
H4B C4 H4C 109.5 . . ?
C2 C5 H5A 109.5 . . ?
C2 C5 H5B 109.5 . . ?
H5A C5 H5B 109.5 . . ?
C2 C5 H5C 109.4 . . ?
H5A C5 H5C 109.5 . . ?
H5B C5 H5C 109.5 . . ?
C2 C3A H3A1 109.5 . . ?
C2 C3A H3A2 109.5 . . ?
H3A1 C3A H3A2 109.5 . . ?
C2 C3A H3A3 109.5 . . ?
H3A1 C3A H3A3 109.5 . . ?
H3A2 C3A H3A3 109.5 . . ?
C2 C4A H4A1 109.5 . . ?
C2 C4A H4A2 109.4 . . ?
H4A1 C4A H4A2 109.5 . . ?
C2 C4A H4A3 109.5 . . ?
H4A1 C4A H4A3 109.5 . . ?
H4A2 C4A H4A3 109.5 . . ?
C2 C5A H5A1 109.5 . . ?
C2 C5A H5A2 109.5 . . ?
H5A1 C5A H5A2 109.5 . . ?
C2 C5A H5A3 109.4 . . ?
H5A1 C5A H5A3 109.5 . . ?
H5A2 C5A H5A3 109.5 . . ?
C7 C6 C1 108.0(5) . . ?
C7 C6 H6 120.0 . . ?
C1 C6 H6 132.1 . . ?
N2' C7 C6 106.2(4) . . ?
N2' C7 C8 125.3(5) . . ?
C6 C7 C8 128.4(5) . . ?
C9 C8 C7 110.8(5) . . ?
C9 C8 C11 111.4(6) . . ?
C7 C8 C11 111.5(5) . . ?
C9 C8 C10 107.9(5) . . ?
C7 C8 C10 108.1(5) . . ?
C11 C8 C10 106.9(5) . . ?
C8 C9 H9A 110.1 . . ?
C8 C9 H9B 109.3 . . ?
H9A C9 H9B 109.5 . . ?
C8 C9 H9C 108.9 . . ?
H9A C9 H9C 109.5 . . ?
H9B C9 H9C 109.5 . . ?
C8 C10 H10A 109.4 . . ?
C8 C10 H10B 109.3 . . ?
H10A C10 H10B 109.4 . . ?
C8 C10 H10C 109.8 . . ?
H10A C10 H10C 109.5 . . ?
H10B C10 H10C 109.4 . . ?
C8 C11 H11A 109.8 . . ?
C8 C11 H11B 108.3 . . ?
H11A C11 H11B 109.5 . . ?
C8 C11 H11C 110.2 . . ?
H11A C11 H11C 109.4 . . ?
H11B C11 H11C 109.6 . . ?
N2' C12 N3' 110.5(4) . . ?
N2' C12 H12A 109.2 . . ?
N3' C12 H12A 109.5 . . ?
N2' C12 H12B 109.1 . . ?
N3' C12 H12B 109.0 . . ?
H12A C12 H12B 109.6 . . ?
C18 C13 N3' 104.7(4) . . ?
C18 C13 C14 130.4(5) . . ?
N3' C13 C14 124.9(4) . . ?
C17 C14 C13 113.0(5) . . ?
C17 C14 C16 108.1(5) . . ?
C13 C14 C16 108.2(5) . . ?
C17 C14 C15 109.3(5) . . ?
C13 C14 C15 110.5(5) . . ?
C16 C14 C15 107.5(5) . . ?
C14 C15 H15A 109.3 . . ?
C14 C15 H15B 110.2 . . ?
H15A C15 H15B 109.4 . . ?
C14 C15 H15C 109.1 . . ?
H15A C15 H15C 109.3 . . ?
H15B C15 H15C 109.5 . . ?
C14 C16 H16A 109.5 . . ?
C14 C16 H16B 109.2 . . ?
H16A C16 H16B 109.5 . . ?
C14 C16 H16C 109.8 . . ?
H16A C16 H16C 109.4 . . ?
H16B C16 H16C 109.5 . . ?
C14 C17 H17A 108.9 . . ?
C14 C17 H17B 109.1 . . ?
H17A C17 H17B 109.4 . . ?
C14 C17 H17C 110.5 . . ?
H17A C17 H17C 109.5 . . ?
H17B C17 H17C 109.5 . . ?
C13 C18 C19 108.1(5) . . ?
C13 C18 H18 118.8 . . ?
C19 C18 H18 133.1 . . ?
N4' C19 C18 110.3(4) . . ?
N4' C19 C20 118.8(5) . . ?
C18 C19 C20 130.9(5) . . ?
C22 C20 C23 87.8(10) . . ?
C22 C20 C23A 119.6(8) . . ?
C22 C20 C21 106.5(7) . . ?
C23 C20 C21 127.5(10) . . ?
C23A C20 C21 103.9(7) . . ?
C22 C20 C19 108.4(5) . . ?
C23 C20 C19 112.4(9) . . ?
C23A C20 C19 108.0(6) . . ?
C21 C20 C19 110.1(5) . . ?
C20 C21 H21A 110.4 . . ?
C20 C21 H21B 107.1 . . ?
H21A C21 H21B 109.5 . . ?
C20 C21 H21C 110.8 . . ?
H21A C21 H21C 109.5 . . ?
H21B C21 H21C 109.5 . . ?
C20 C22 H22A 107.7 . . ?
C20 C22 H22B 109.7 . . ?
H22A C22 H22B 109.4 . . ?
C20 C22 H22C 111.0 . . ?
H22A C22 H22C 109.4 . . ?
H22B C22 H22C 109.6 . . ?
C20 C23 H23A 109.5 . . ?
C20 C23 H23B 109.4 . . ?
H23A C23 H23B 109.5 . . ?
C20 C23 H23C 109.5 . . ?
H23A C23 H23C 109.5 . . ?
H23B C23 H23C 109.5 . . ?
C20 C23A H23D 109.5 . . ?
C20 C23A H23E 109.4 . . ?
H23D C23A H23E 109.5 . . ?
C20 C23A H23F 109.5 . . ?
H23D C23A H23F 109.5 . . ?
H23E C23A H23F 109.5 . . ?
N5' C24 C29 109.2(5) . . ?
N5' C24 C25 121.9(5) . . ?
C29 C24 C25 128.9(5) . . ?
C24 C25 C26 111.3(5) . . ?
C24 C25 C28 109.0(5) . . ?
C26 C25 C28 108.6(6) . . ?
C24 C25 C27 110.8(5) . . ?
C26 C25 C27 108.5(6) . . ?
C28 C25 C27 108.5(7) . . ?
C25 C26 H26A 108.8 . . ?
C25 C26 H26B 109.5 . . ?
H26A C26 H26B 109.4 . . ?
C25 C26 H26C 110.3 . . ?
H26A C26 H26C 109.4 . . ?
H26B C26 H26C 109.5 . . ?
C25 C27 H27A 110.1 . . ?
C25 C27 H27B 109.2 . . ?
H27A C27 H27B 109.5 . . ?
C25 C27 H27C 109.0 . . ?
H27A C27 H27C 109.5 . . ?
H27B C27 H27C 109.5 . . ?
C25 C28 H28A 109.2 . . ?
C25 C28 H28B 109.3 . . ?
H28A C28 H28B 109.4 . . ?
C25 C28 H28C 110.0 . . ?
H28A C28 H28C 109.4 . . ?
H28B C28 H28C 109.4 . . ?
C30 C29 C24 107.9(5) . . ?
C30 C29 H29 133.2 . . ?
C24 C29 H29 118.9 . . ?
N6' C30 C29 106.1(4) . . ?
N6' C30 C31 125.2(5) . . ?
C29 C30 C31 128.6(5) . . ?
C30 C31 C34 111.5(4) . . ?
C30 C31 C33 108.7(5) . . ?
C34 C31 C33 107.6(5) . . ?
C30 C31 C32 110.0(5) . . ?
C34 C31 C32 111.1(5) . . ?
C33 C31 C32 107.9(5) . . ?
C31 C32 H32A 109.5 . . ?
C31 C32 H32B 109.5 . . ?
H32A C32 H32B 109.4 . . ?
C31 C32 H32C 109.5 . . ?
H32A C32 H32C 109.5 . . ?
H32B C32 H32C 109.5 . . ?
C31 C33 H33A 109.0 . . ?
C31 C33 H33B 110.0 . . ?
H33A C33 H33B 109.6 . . ?
C31 C33 H33C 109.3 . . ?
H33A C33 H33C 109.5 . . ?
H33B C33 H33C 109.4 . . ?
C31 C34 H34A 109.7 . . ?
C31 C34 H34B 108.8 . . ?
H34A C34 H34B 109.5 . . ?
C31 C34 H34C 109.8 . . ?
H34A C34 H34C 109.5 . . ?
H34B C34 H34C 109.6 . . ?
N6' C35 N7' 110.9(4) . . ?
N6' C35 H35A 109.1 . . ?
N7' C35 H35A 109.1 . . ?
N6' C35 H35B 109.3 . . ?
N7' C35 H35B 109.0 . . ?
H35A C35 H35B 109.4 . . ?
N7' C36 C41 104.7(4) . . ?
N7' C36 C37 125.1(4) . . ?
C41 C36 C37 130.2(5) . . ?
C36 C37 C38 112.2(5) . . ?
C36 C37 C39 111.3(5) . . ?
C38 C37 C39 109.4(6) . . ?
C36 C37 C40 107.8(5) . . ?
C38 C37 C40 108.9(6) . . ?
C39 C37 C40 107.1(6) . . ?
C37 C38 H38A 109.6 . . ?
C37 C38 H38B 111.1 . . ?
H38A C38 H38B 109.3 . . ?
C37 C38 H38C 107.9 . . ?
H38A C38 H38C 109.6 . . ?
H38B C38 H38C 109.4 . . ?
C37 C39 H39A 108.7 . . ?
C37 C39 H39B 109.1 . . ?
H39A C39 H39B 109.6 . . ?
C37 C39 H39C 110.3 . . ?
H39A C39 H39C 109.6 . . ?
H39B C39 H39C 109.5 . . ?
C37 C40 H40A 110.3 . . ?
C37 C40 H40B 107.8 . . ?
H40A C40 H40B 109.5 . . ?
C37 C40 H40C 110.2 . . ?
H40A C40 H40C 109.4 . . ?
H40B C40 H40C 109.5 . . ?
C36 C41 C42 107.2(5) . . ?
C36 C41 H41 119.4 . . ?
C42 C41 H41 133.4 . . ?
N8' C42 C41 111.2(5) . . ?
N8' C42 C43 119.4(5) . . ?
C41 C42 C43 129.4(5) . . ?
C44A C43 C45 105.2(10) . . ?
C44A C43 C42 112.3(7) . . ?
C45 C43 C42 108.0(5) . . ?
C44A C43 C46 116.4(9) . . ?
C45 C43 C46 104.1(7) . . ?
C42 C43 C46 110.1(5) . . ?
C45 C43 C44 134.5(14) . . ?
C42 C43 C44 106.1(10) . . ?
C46 C43 C44 91.2(13) . . ?
C43 C44 H44A 109.7 . . ?
C43 C44 H44B 109.2 . . ?
H44A C44 H44B 109.5 . . ?
C43 C44 H44C 109.5 . . ?
H44A C44 H44C 109.5 . . ?
H44B C44 H44C 109.5 . . ?
C43 C44A H44D 109.6 . . ?
C43 C44A H44E 109.4 . . ?
H44D C44A H44E 109.5 . . ?
C43 C44A H44F 109.4 . . ?
H44D C44A H44F 109.5 . . ?
H44E C44A H44F 109.5 . . ?
C43 C45 H45A 107.8 . . ?
C43 C45 H45B 109.4 . . ?
H45A C45 H45B 109.4 . . ?
C43 C45 H45C 111.0 . . ?
H45A C45 H45C 109.5 . . ?
H45B C45 H45C 109.6 . . ?
C43 C46 H46A 108.6 . . ?
C43 C46 H46B 108.1 . . ?
H46A C46 H46B 109.6 . . ?
C43 C46 H46C 111.5 . . ?
H46A C46 H46C 109.6 . . ?
H46B C46 H46C 109.4 . . ?

loop_
_geom_bond_atom_site_label_1
_geom_bond_atom_site_label_2
_geom_bond_distance
_geom_bond_site_symmetry_2
_geom_bond_publ_flag
Cu1 N1' 1.867(4) . ?
Cu1 N5' 1.871(4) . ?
Cl1 O3 1.329(8) . ?
Cl1 O2A 1.37(2) . ?
Cl1 O1 1.395(6) . ?
Cl1 O4' 1.421(12) . ?
Cl1 O4 1.481(12) . ?
Cl1 O2 1.495(12) . ?
N1' C1 1.342(6) . ?
N1' N2' 1.375(5) . ?
N2' C7 1.354(6) . ?
N2' C12 1.434(6) . ?
N3' N4' 1.370(5) . ?
N3' C13 1.374(7) . ?
N3' C12 1.462(6) . ?
N4' C19 1.325(7) . ?
N5' C24 1.337(6) . ?
N5' N6' 1.380(5) . ?
N6' C30 1.364(6) . ?
N6' C35 1.437(6) . ?
N7' C36 1.372(6) . ?
N7' N8' 1.371(5) . ?
N7' C35 1.463(6) . ?
N8' C42 1.318(6) . ?
C1 C6 1.391(7) . ?
C1 C2 1.513(7) . ?
C2 C4 1.514(17) . ?
C2 C3 1.526(16) . ?
C2 C5A 1.538(14) . ?
C2 C4A 1.545(16) . ?
C2 C3A 1.544(14) . ?
C2 C5 1.549(18) . ?
C3 H3A 0.9600 . ?
C3 H3B 0.9600 . ?
C3 H3C 0.9600 . ?
C4 H4A 0.9600 . ?
C4 H4B 0.9600 . ?
C4 H4C 0.9600 . ?
C5 H5A 0.9600 . ?
C5 H5B 0.9600 . ?
C5 H5C 0.9600 . ?
C3A H3A1 0.9600 . ?
C3A H3A2 0.9600 . ?
C3A H3A3 0.9600 . ?
C4A H4A1 0.9600 . ?
C4A H4A2 0.9600 . ?
C4A H4A3 0.9600 . ?
C5A H5A1 0.9600 . ?
C5A H5A2 0.9600 . ?
C5A H5A3 0.9600 . ?
C6 C7 1.370(7) . ?
C6 H6 0.9597 . ?
C7 C8 1.520(7) . ?
C8 C9 1.517(8) . ?
C8 C11 1.525(8) . ?
C8 C10 1.530(8) . ?
C9 H9A 0.9611 . ?
C9 H9B 0.9593 . ?
C9 H9C 0.9598 . ?
C10 H10A 0.9586 . ?
C10 H10B 0.9614 . ?
C10 H10C 0.9603 . ?
C11 H11A 0.9605 . ?
C11 H11B 0.9608 . ?
C11 H11C 0.9606 . ?
C12 H12A 0.9590 . ?
C12 H12B 0.9604 . ?
C13 C18 1.361(7) . ?
C13 C14 1.521(7) . ?
C14 C17 1.517(8) . ?
C14 C16 1.548(8) . ?
C14 C15 1.554(8) . ?
C15 H15A 0.9608 . ?
C15 H15B 0.9596 . ?
C15 H15C 0.9599 . ?
C16 H16A 0.9615 . ?
C16 H16B 0.9597 . ?
C16 H16C 0.9585 . ?
C17 H17A 0.9595 . ?
C17 H17B 0.9608 . ?
C17 H17C 0.9607 . ?
C18 C19 1.386(7) . ?
C18 H18 0.9607 . ?
C19 C20 1.521(7) . ?
C20 C22 1.487(10) . ?
C20 C23 1.50(2) . ?
C20 C23A 1.508(12) . ?
C20 C21 1.517(10) . ?
C21 H21A 0.9603 . ?
C21 H21B 0.9605 . ?
C21 H21C 0.9599 . ?
C22 H22A 0.9601 . ?
C22 H22B 0.9600 . ?
C22 H22C 0.9591 . ?
C23 H23A 0.9600 . ?
C23 H23B 0.9600 . ?
C23 H23C 0.9600 . ?
C23A H23D 0.9600 . ?
C23A H23E 0.9600 . ?
C23A H23F 0.9600 . ?
C24 C29 1.391(7) . ?
C24 C25 1.506(7) . ?
C25 C26 1.521(8) . ?
C25 C28 1.525(9) . ?
C25 C27 1.529(9) . ?
C26 H26A 0.9614 . ?
C26 H26B 0.9605 . ?
C26 H26C 0.9604 . ?
C27 H27A 0.9596 . ?
C27 H27B 0.9584 . ?
C27 H27C 0.9598 . ?
C28 H28A 0.9597 . ?
C28 H28B 0.9592 . ?
C28 H28C 0.9618 . ?
C29 C30 1.372(7) . ?
C29 H29 0.9601 . ?
C30 C31 1.513(7) . ?
C31 C34 1.520(8) . ?
C31 C33 1.533(8) . ?
C31 C32 1.541(8) . ?
C32 H32A 0.9596 . ?
C32 H32B 0.9592 . ?
C32 H32C 0.9593 . ?
C33 H33A 0.9589 . ?
C33 H33B 0.9605 . ?
C33 H33C 0.9602 . ?
C34 H34A 0.9606 . ?
C34 H34B 0.9617 . ?
C34 H34C 0.9599 . ?
C35 H35A 0.9597 . ?
C35 H35B 0.9603 . ?
C36 C41 1.375(7) . ?
C36 C37 1.515(7) . ?
C37 C38 1.524(8) . ?
C37 C39 1.534(8) . ?
C37 C40 1.545(9) . ?
C38 H38A 0.9596 . ?
C38 H38B 0.9605 . ?
C38 H38C 0.9590 . ?
C39 H39A 0.9600 . ?
C39 H39B 0.9591 . ?
C39 H39C 0.9604 . ?
C40 H40A 0.9595 . ?
C40 H40B 0.9608 . ?
C40 H40C 0.9601 . ?
C41 C42 1.390(7) . ?
C41 H41 0.9598 . ?
C42 C43 1.523(7) . ?
C43 C44A 1.453(13) . ?
C43 C45 1.508(11) . ?
C43 C46 1.540(10) . ?
C43 C44 1.63(3) . ?
C44 H44A 0.9600 . ?
C44 H44B 0.9600 . ?
C44 H44C 0.9600 . ?
C44A H44D 0.9600 . ?
C44A H44E 0.9600 . ?
C44A H44F 0.9600 . ?
C45 H45A 0.9611 . ?
C45 H45B 0.9600 . ?
C45 H45C 0.9601 . ?
C46 H46A 0.9598 . ?
C46 H46B 0.9604 . ?
C46 H46C 0.9596 . ?
